data_2218670
loop_
_publ_author_name
'Fang, Zhan-Qiang'
'Zeng, Rong-Hua'
'Song, Zhao-Feng'
'Yang, Mei'

_publ_section_title
;
 Poly[hexaaquatri-\m-malonato-didysprosium(III)]
;
_journal_coeditor_code DN2344
_journal_issue 7
_journal_name_full 'Acta Crystallographica Section E'
_journal_page_first m877
_journal_paper_doi 10.1107/S1600536808015961
_journal_volume 64
_journal_year 2008
_chemical_formula_iupac '[Dy2 (C3 H2 O4)3 (H2 O)6]'
_chemical_formula_moiety 'C9 H18 Dy2 O18'
_chemical_formula_sum 'C9 H18 Dy2 O18'
_chemical_formula_weight 739.23
_chemical_name_systematic
;
Poly[hexaaquatri-\m-malonato-didysprosium(III)]
;
_space_group_IT_number 15
_symmetry_cell_setting monoclinic
_symmetry_space_group_name_Hall '-C 2yc'
_symmetry_space_group_name_H-M 'C 1 2/c 1'
_atom_sites_solution_hydrogens geom
_atom_sites_solution_primary direct
_atom_sites_solution_secondary difmap
_audit_creation_method SHELXL-97
_cell_angle_alpha 90.0
_cell_angle_beta 127.52(2)
_cell_angle_gamma 90.0
_cell_formula_units_Z 4
_cell_length_a 17.1805(2)
_cell_length_b 12.31240(10)
_cell_length_c 11.15410(10)
_cell_measurement_reflns_used 6377
_cell_measurement_temperature 296(2)
_cell_measurement_theta_max 28.00
_cell_measurement_theta_min 1.66
_cell_volume 1871.4(5)
_computing_cell_refinement 'APEX2 (Bruker, 2004)'
_computing_data_collection 'APEX2 (Bruker, 2004)'
_computing_data_reduction 'APEX2 (Bruker, 2004)'
_computing_molecular_graphics 'PLATON (Spek, 2003) and SHELXTL (Sheldrick, 2008)'
_computing_publication_material 'SHELXL97 (Sheldrick, 2008)'
_computing_structure_refinement 'SHELXL97 (Sheldrick, 2008)'
_computing_structure_solution 'SHELXS97 (Sheldrick, 2008)'
_diffrn_ambient_temperature 296(2)
_diffrn_measured_fraction_theta_full 0.993
_diffrn_measured_fraction_theta_max 0.993
_diffrn_measurement_device_type 'Bruker APEXII area-detector'
_diffrn_measurement_method '\f and \w'
_diffrn_radiation_monochromator graphite
_diffrn_radiation_source 'fine-focus sealed tube'
_diffrn_radiation_type MoK\a
_diffrn_radiation_wavelength 0.71073
_diffrn_reflns_av_R_equivalents 0.0228
_diffrn_reflns_av_sigmaI/netI 0.0190
_diffrn_reflns_limit_h_max 20
_diffrn_reflns_limit_h_min -22
_diffrn_reflns_limit_k_max 15
_diffrn_reflns_limit_k_min -15
_diffrn_reflns_limit_l_max 14
_diffrn_reflns_limit_l_min -12
_diffrn_reflns_number 10051
_diffrn_reflns_theta_full 27.50
_diffrn_reflns_theta_max 27.50
_diffrn_reflns_theta_min 2.23
_diffrn_standards_number 0
_exptl_absorpt_coefficient_mu 8.016
_exptl_absorpt_correction_T_max 0.5289
_exptl_absorpt_correction_T_min 0.4354
_exptl_absorpt_correction_type multi-scan
_exptl_absorpt_process_details '(APEX2; Bruker, 2004)'
_exptl_crystal_colour colorless
_exptl_crystal_density_diffrn 2.624
_exptl_crystal_density_method 'not measured'
_exptl_crystal_description block
_exptl_crystal_F_000 1392
_exptl_crystal_size_max 0.11
_exptl_crystal_size_mid 0.10
_exptl_crystal_size_min 0.08
_refine_diff_density_max 0.908
_refine_diff_density_min -0.513
_refine_ls_extinction_method none
_refine_ls_goodness_of_fit_ref 1.070
_refine_ls_hydrogen_treatment constr
_refine_ls_matrix_type full
_refine_ls_number_parameters 132
_refine_ls_number_reflns 2136
_refine_ls_number_restraints 10
_refine_ls_restrained_S_all 1.068
_refine_ls_R_factor_all 0.0211
_refine_ls_R_factor_gt 0.0195
_refine_ls_shift/su_max 0.001
_refine_ls_shift/su_mean 0.000
_refine_ls_structure_factor_coef Fsqd
_refine_ls_weighting_details 'calc w=1/[\s^2^(Fo^2^)+(0.0241P)^2^+12.727P] where P=(Fo^2^+2Fc^2^)/3'
_refine_ls_weighting_scheme calc
_refine_ls_wR_factor_gt 0.0521
_refine_ls_wR_factor_ref 0.0528
_reflns_number_gt 2001
_reflns_number_total 2136
_reflns_threshold_expression I>2\s(I)
_cod_data_source_file dn2344.cif
_cod_data_source_block I
_cod_original_sg_symbol_H-M 'C 2/c'
_cod_database_code 2218670
_cod_database_fobs_code 2218670

loop_
_symmetry_equiv_pos_as_xyz
'x, y, z'
'-x, y, -z+1/2'
'x+1/2, y+1/2, z'
'-x+1/2, y+1/2, -z+1/2'
'-x, -y, -z'
'x, -y, z-1/2'
'-x+1/2, -y+1/2, -z'
'x+1/2, -y+1/2, z-1/2'

loop_
_atom_site_type_symbol
_atom_site_label
_atom_site_fract_x
_atom_site_fract_y
_atom_site_fract_z
_atom_site_U_iso_or_equiv
_atom_site_adp_type
_atom_site_calc_flag
_atom_site_refinement_flags
_atom_site_occupancy
C C1 0.3116(3) 0.3839(3) 0.2419(4) 0.0139(7) Uani d . 1
C C2 0.3805(3) 0.3285(3) 0.2198(5) 0.0174(7) Uani d . 1
H H2A 0.4462 0.3325 0.3148 0.021 Uiso calc R 1
H H2B 0.3808 0.3704 0.1464 0.021 Uiso calc R 1
C C3 0.3607(3) 0.2110(3) 0.1686(4) 0.0137(7) Uani d . 1
C C4 0.4246(2) 0.2993(3) 0.6243(4) 0.0119(7) Uani d . 1
C C5 0.5000 0.3747(4) 0.7500 0.0135(10) Uani d S 1
H H5A 0.4703 0.4205 0.7829 0.016 Uiso calc PR 0.50
H H5B 0.5297 0.4205 0.7171 0.016 Uiso calc PR 0.50
Dy Dy1 0.283235(12) 0.148077(13) 0.379865(19) 0.01461(7) Uani d . 1
O O1 0.2989(2) 0.4832(2) 0.2144(4) 0.0268(6) Uani d . 1
O O2 0.2741(2) 0.3315(2) 0.2918(3) 0.0165(5) Uani d . 1
O O3 0.3717(2) 0.1844(2) 0.0723(3) 0.0256(6) Uani d . 1
O O4 0.3355(2) 0.14437(19) 0.2259(3) 0.0200(6) Uani d . 1
O O5 0.44917(18) 0.2424(2) 0.5591(3) 0.0192(5) Uani d . 1
O O6 0.34060(17) 0.2909(2) 0.5918(3) 0.0144(5) Uani d . 1
O O1W 0.1257(2) 0.1789(2) 0.1179(3) 0.0226(6) Uani d D 1
H H1W 0.0785 0.2029 0.1100 0.034 Uiso d RD 1
H H2W 0.1369 0.2230 0.0756 0.034 Uiso d RD 1
O O2W 0.4141(3) 0.0048(3) 0.4897(5) 0.0435(10) Uani d D 1
H H3W 0.4088 -0.0512 0.5238 0.065 Uiso d RD 1
H H4W 0.4700 0.0253 0.5538 0.065 Uiso d RD 1
O O3W 0.3194(2) 0.0640(2) 0.6116(4) 0.0322(7) Uani d D 1
H H6W 0.3294 -0.0003 0.6333 0.048 Uiso d RD 1
H H5W 0.3019 0.0889 0.6593 0.048 Uiso d RD 1

loop_
_atom_site_aniso_label
_atom_site_aniso_U_11
_atom_site_aniso_U_22
_atom_site_aniso_U_33
_atom_site_aniso_U_12
_atom_site_aniso_U_13
_atom_site_aniso_U_23
C1 0.0179(17) 0.0087(15) 0.0121(17) 0.0002(13) 0.0077(15) -0.0012(13)
C2 0.0267(19) 0.0119(16) 0.024(2) -0.0038(14) 0.0211(18) -0.0010(14)
C3 0.0166(17) 0.0121(16) 0.0163(18) -0.0007(13) 0.0119(15) -0.0004(13)
C4 0.0099(15) 0.0139(16) 0.0082(16) -0.0002(12) 0.0037(14) 0.0026(13)
C5 0.010(2) 0.011(2) 0.014(2) 0.000 0.005(2) 0.000
Dy1 0.01901(10) 0.01230(10) 0.01759(11) -0.00036(6) 0.01376(8) -0.00016(6)
O1 0.0366(17) 0.0102(12) 0.0372(18) 0.0042(11) 0.0244(15) 0.0062(12)
O2 0.0249(14) 0.0116(12) 0.0203(14) 0.0034(10) 0.0175(12) 0.0027(10)
O3 0.0474(18) 0.0187(14) 0.0288(16) -0.0005(13) 0.0326(16) -0.0014(12)
O4 0.0366(16) 0.0100(12) 0.0276(16) -0.0013(10) 0.0270(14) -0.0012(10)
O5 0.0137(12) 0.0264(14) 0.0183(13) -0.0008(10) 0.0102(11) -0.0068(11)
O6 0.0104(11) 0.0196(13) 0.0131(12) -0.0015(9) 0.0072(10) -0.0016(10)
O1W 0.0206(14) 0.0300(15) 0.0198(15) -0.0003(12) 0.0137(12) 0.0065(12)
O2W 0.0431(19) 0.0277(17) 0.085(3) 0.0166(15) 0.052(2) 0.0281(18)
O3W 0.063(2) 0.0176(14) 0.0415(19) 0.0177(14) 0.0450(18) 0.0154(13)

loop_
_atom_type_symbol
_atom_type_description
_atom_type_scat_dispersion_real
_atom_type_scat_dispersion_imag
_atom_type_scat_source
C C 0.0033 0.0016 'International Tables Vol C Tables 4.2.6.8 and 6.1.1.4'
H H 0.0000 0.0000 'International Tables Vol C Tables 4.2.6.8 and 6.1.1.4'
O O 0.0106 0.0060 'International Tables Vol C Tables 4.2.6.8 and 6.1.1.4'
Dy Dy -0.1892 4.4098 'International Tables Vol C Tables 4.2.6.8 and 6.1.1.4'

loop_
_geom_angle_atom_site_label_1
_geom_angle_atom_site_label_2
_geom_angle_atom_site_label_3
_geom_angle_site_symmetry_1
_geom_angle_site_symmetry_3
_geom_angle
O1 C1 O2 . . 123.5(3)
O1 C1 C2 . . 116.0(3)
O2 C1 C2 . . 120.4(3)
C1 C2 C3 . . 118.3(3)
C1 C2 H2A . . 107.7
C3 C2 H2A . . 107.7
C1 C2 H2B . . 107.7
C3 C2 H2B . . 107.7
H2A C2 H2B . . 107.1
O3 C3 O4 . . 123.0(3)
O3 C3 C2 . . 117.3(3)
O4 C3 C2 . . 119.7(3)
O5 C4 O6 . . 121.2(3)
O5 C4 C5 . . 118.7(3)
O6 C4 C5 . . 120.1(3)
C4 C5 C4 . 2_656 104.4(4)
C4 C5 H5A . . 110.9
C4 C5 H5A 2_656 . 110.9
C4 C5 H5B . . 110.9
C4 C5 H5B 2_656 . 110.9
H5A C5 H5B . . 108.9
O1 Dy1 O4 4_545 . 92.80(10)
O1 Dy1 O2 4_545 . 139.15(10)
O4 Dy1 O2 . . 71.67(8)
O1 Dy1 O6 4_545 7_556 89.46(9)
O4 Dy1 O6 . 7_556 147.09(9)
O2 Dy1 O6 . 7_556 85.38(8)
O1 Dy1 O3W 4_545 . 78.76(11)
O4 Dy1 O3W . . 141.16(9)
O2 Dy1 O3W . . 136.14(9)
O6 Dy1 O3W 7_556 . 71.36(9)
O1 Dy1 O2W 4_545 . 73.98(11)
O4 Dy1 O2W . . 73.66(10)
O2 Dy1 O2W . . 131.94(9)
O6 Dy1 O2W 7_556 . 137.86(9)
O3W Dy1 O2W . . 67.55(10)
O1 Dy1 O1W 4_545 . 71.37(10)
O4 Dy1 O1W . . 77.10(10)
O2 Dy1 O1W . . 68.42(9)
O6 Dy1 O1W 7_556 . 72.58(9)
O3W Dy1 O1W . . 132.74(10)
O2W Dy1 O1W . . 132.85(12)
O1 Dy1 O5 4_545 . 146.20(10)
O4 Dy1 O5 . . 80.87(9)
O2 Dy1 O5 . . 70.15(9)
O6 Dy1 O5 7_556 . 113.70(8)
O3W Dy1 O5 . . 85.58(10)
O2W Dy1 O5 . . 72.37(10)
O1W Dy1 O5 . . 137.36(9)
O1 Dy1 O6 4_545 . 141.99(9)
O4 Dy1 O6 . . 124.57(8)
O2 Dy1 O6 . . 68.62(8)
O6 Dy1 O6 7_556 . 63.60(9)
O3W Dy1 O6 . . 67.78(9)
O2W Dy1 O6 . . 107.42(11)
O1W Dy1 O6 . . 119.61(9)
O5 Dy1 O6 . . 50.15(8)
C1 O1 Dy1 . 4 159.0(3)
C1 O2 Dy1 . . 137.0(2)
C3 O4 Dy1 . . 138.4(2)
C4 O5 Dy1 . . 95.7(2)
C4 O6 Dy1 . 7_556 150.4(2)
C4 O6 Dy1 . . 92.9(2)
Dy1 O6 Dy1 7_556 . 116.40(9)
Dy1 O1W H1W . . 118.3
Dy1 O1W H2W . . 107.9
H1W O1W H2W . . 105.4
Dy1 O2W H3W . . 119.8
Dy1 O2W H4W . . 115.9
H3W O2W H4W . . 105.1
Dy1 O3W H6W . . 126.0
Dy1 O3W H5W . . 124.4
H6W O3W H5W . . 105.5

loop_
_geom_bond_atom_site_label_1
_geom_bond_atom_site_label_2
_geom_bond_site_symmetry_2
_geom_bond_distance
C1 O1 . 1.247(4)
C1 O2 . 1.256(4)
C1 C2 . 1.512(5)
C2 C3 . 1.516(5)
C2 H2A . 0.9700
C2 H2B . 0.9700
C3 O3 . 1.243(4)
C3 O4 . 1.266(4)
C4 O5 . 1.254(4)
C4 O6 . 1.260(4)
C4 C5 . 1.514(4)
C5 C4 2_656 1.514(4)
C5 H5A . 0.9700
C5 H5B . 0.9700
Dy1 O1 4_545 2.326(3)
Dy1 O4 . 2.375(3)
Dy1 O2 . 2.430(2)
Dy1 O6 7_556 2.452(2)
Dy1 O3W . 2.487(3)
Dy1 O2W . 2.513(3)
Dy1 O1W . 2.524(3)
Dy1 O5 . 2.555(3)
Dy1 O6 . 2.610(2)
O1W H1W . 0.8155
O1W H2W . 0.8146
O2W H3W . 0.8184
O2W H4W . 0.8133
O3W H6W . 0.8149
O3W H5W . 0.8144

loop_
_geom_hbond_atom_site_label_D
_geom_hbond_atom_site_label_H
_geom_hbond_atom_site_label_A
_geom_hbond_site_symmetry_A
_geom_hbond_distance_DH
_geom_hbond_distance_HA
_geom_hbond_distance_DA
_geom_hbond_angle_DHA
O1W H1W O5 8_455 0.82 2.04 2.854(4) 172.1
O1W H2W O3 7 0.81 1.94 2.729(4) 164.5
O2W H3W O3 6_556 0.82 1.95 2.761(4) 169.7
O3W H6W O4 6_556 0.81 2.02 2.802(4) 160.0
O3W H6W O3 6_556 0.81 2.59 3.291(4) 144.4
O3W H5W O2 7_556 0.81 1.96 2.738(4) 161.0
